data_1550860
loop_
_publ_author_name
'Arrowsmith, Merle'
'Schweizer, Julia I.'
'Heinz, Myron'
'H\"arterich, Marcel'
'Krummenacher, Ivo'
'Holthausen, Max C.'
'Braunschweig, Holger'

_publ_section_title
;
 Synthesis and reduction chemistry of mixed-Lewis-base-stabilised
 chloroborylenes
;
_journal_issue 19
_journal_name_full 'Chemical Science'
_journal_page_first 5095
_journal_page_last 5103
_journal_paper_doi 10.1039/C9SC01039D
_journal_volume 10
_journal_year 2019
_chemical_formula_moiety 'C20 H31 B Cl3 N'
_chemical_formula_sum 'C20 H31 B Cl3 N'
_chemical_formula_weight 402.62
_space_group_crystal_system monoclinic
_space_group_IT_number 14
_space_group_name_Hall '-P 2yn'
_space_group_name_H-M_alt 'P 1 21/n 1'
_symmetry_space_group_name_Hall '-P 2yn'
_symmetry_space_group_name_H-M 'P 1 21/n 1'
_atom_sites_solution_hydrogens geom
_audit_creation_method SHELXL-2014/6
_audit_update_record
;
2019-01-25 deposited with the CCDC.    2019-04-08 downloaded from the CCDC.
;
_cell_angle_alpha 90
_cell_angle_beta 118.7270(10)
_cell_angle_gamma 90
_cell_formula_units_Z 4
_cell_length_a 16.2908(6)
_cell_length_b 8.8180(2)
_cell_length_c 16.4186(6)
_cell_measurement_reflns_used 8721
_cell_measurement_temperature 100(2)
_cell_measurement_theta_max 26.73
_cell_measurement_theta_min 2.44
_cell_volume 2068.28(12)
_computing_cell_refinement 'Saint+ ver. V8.34A (Bruker AXS)'
_computing_data_collection 'APEX2 ver. 2014.9 (Bruker AXS)'
_computing_data_reduction 'Saint+ ver. V8.34A (Bruker AXS)'
_computing_molecular_graphics 'ShelXLe (Huebschle et all, 2011)'
_computing_publication_material 'SHELXL-2014/6 (Sheldrick, 2014)'
_computing_structure_refinement 'SHELXL-2014/6 (Sheldrick, 2014)'
_computing_structure_solution 'SHELXT (Sheldrick, 2014)'
_diffrn_ambient_temperature 100(2)
_diffrn_detector 'CMOS area detector (Photon 100)'
_diffrn_detector_area_resol_mean 10.24
_diffrn_measured_fraction_theta_full 0.996
_diffrn_measured_fraction_theta_max 0.996
_diffrn_measurement_device_type 'Bruker D8 Quest'
_diffrn_measurement_method '\f and \w scans'
_diffrn_radiation_monochromator 'multi-layer mirror'
_diffrn_radiation_type MoK\a
_diffrn_radiation_wavelength 0.71073
_diffrn_reflns_av_R_equivalents 0.0290
_diffrn_reflns_av_unetI/netI 0.0242
_diffrn_reflns_Laue_measured_fraction_full 0.996
_diffrn_reflns_Laue_measured_fraction_max 0.996
_diffrn_reflns_limit_h_max 20
_diffrn_reflns_limit_h_min -20
_diffrn_reflns_limit_k_max 10
_diffrn_reflns_limit_k_min -11
_diffrn_reflns_limit_l_max 20
_diffrn_reflns_limit_l_min -20
_diffrn_reflns_number 17083
_diffrn_reflns_point_group_measured_fraction_full 0.996
_diffrn_reflns_point_group_measured_fraction_max 0.996
_diffrn_reflns_theta_full 26.000
_diffrn_reflns_theta_max 26.371
_diffrn_reflns_theta_min 2.444
_diffrn_source 'microfocus sealed tube (Incoatec ImS)'
_exptl_absorpt_coefficient_mu 0.447
_exptl_absorpt_correction_T_max 0.7454
_exptl_absorpt_correction_T_min 0.6878
_exptl_absorpt_correction_type multi-scan
_exptl_absorpt_process_details 'SadAbs 2014/5 (Bruker AXS)'
_exptl_crystal_colour colourless
_exptl_crystal_density_diffrn 1.293
_exptl_crystal_description plate
_exptl_crystal_F_000 856
_exptl_crystal_size_max 0.289
_exptl_crystal_size_mid 0.159
_exptl_crystal_size_min 0.092
_refine_diff_density_max 0.330
_refine_diff_density_min -0.243
_refine_diff_density_rms 0.047
_refine_ls_extinction_method none
_refine_ls_goodness_of_fit_ref 1.038
_refine_ls_hydrogen_treatment constr
_refine_ls_matrix_type full
_refine_ls_number_parameters 234
_refine_ls_number_reflns 4210
_refine_ls_number_restraints 0
_refine_ls_restrained_S_all 1.038
_refine_ls_R_factor_all 0.0354
_refine_ls_R_factor_gt 0.0282
_refine_ls_shift/su_max 0.001
_refine_ls_shift/su_mean 0.000
_refine_ls_structure_factor_coef Fsqd
_refine_ls_weighting_details 'w=1/[\s^2^(Fo^2^)+(0.0253P)^2^+1.4126P] where P=(Fo^2^+2Fc^2^)/3'
_refine_ls_weighting_scheme calc
_refine_ls_wR_factor_gt 0.0642
_refine_ls_wR_factor_ref 0.0676
_reflns_Friedel_coverage 0.000
_reflns_number_gt 3677
_reflns_number_total 4210
_reflns_threshold_expression 'I > 2\s(I)'
_cod_data_source_file c9sc01039d2.cif
_cod_data_source_block test_a
_cod_database_code 1550860
_shelx_space_group_comment
;
The symmetry employed for this shelxl refinement is uniquely defined
by the following loop, which should always be used as a source of
symmetry information in preference to the above space-group names.
They are only intended as comments.
;
_shelx_estimated_absorpt_t_min 0.882
_shelx_estimated_absorpt_t_max 0.960

loop_
_space_group_symop_operation_xyz
'x, y, z'
'-x+1/2, y+1/2, -z+1/2'
'-x, -y, -z'
'x-1/2, -y-1/2, z-1/2'

loop_
_atom_site_label
_atom_site_type_symbol
_atom_site_fract_x
_atom_site_fract_y
_atom_site_fract_z
_atom_site_U_iso_or_equiv
_atom_site_adp_type
_atom_site_occupancy
_atom_site_site_symmetry_order
_atom_site_calc_flag
_atom_site_refinement_flags_posn
_atom_site_refinement_flags_adp
Cl1 Cl 0.23287(2) 0.43148(4) 0.55982(2) 0.01509(9) Uani 1 1 d . .
C1 C 0.42379(9) 0.39632(16) 0.64871(10) 0.0099(3) Uani 1 1 d . .
N1 N 0.47405(8) 0.42203(13) 0.73754(8) 0.0094(2) Uani 1 1 d . .
B1 B 0.34530(11) 0.50951(19) 0.57044(11) 0.0127(3) Uani 1 1 d . .
Cl2 Cl 0.35401(3) 0.71219(4) 0.59963(3) 0.01706(9) Uani 1 1 d . .
C2 C 0.44313(10) 0.23514(16) 0.62640(10) 0.0113(3) Uani 1 1 d . .
Cl3 Cl 0.34273(3) 0.49200(4) 0.45664(2) 0.01735(9) Uani 1 1 d . .
C3 C 0.51608(10) 0.24767(17) 0.59202(10) 0.0161(3) Uani 1 1 d . .
H00I H 0.535102 0.145814 0.583888 0.024 Uiso 1 1 calc R U
H00J H 0.570942 0.303471 0.637837 0.024 Uiso 1 1 calc R U
H00K H 0.488467 0.301678 0.532551 0.024 Uiso 1 1 calc R U
C6 C 0.52739(10) 0.28161(16) 0.79522(10) 0.0117(3) Uani 1 1 d . .
C5 C 0.48483(10) 0.15758(16) 0.72191(10) 0.0126(3) Uani 1 1 d . .
H5 H 0.435347 0.102959 0.728672 0.015 Uiso 1 1 calc R U
H00C H 0.533520 0.083694 0.728810 0.015 Uiso 1 1 calc R U
C4 C 0.35886(10) 0.14509(17) 0.55497(10) 0.0156(3) Uani 1 1 d . .
H00Q H 0.379057 0.043002 0.548859 0.023 Uiso 1 1 calc R U
H00R H 0.331943 0.196761 0.494758 0.023 Uiso 1 1 calc R U
H00S H 0.311622 0.137847 0.575548 0.023 Uiso 1 1 calc R U
C7 C 0.63281(10) 0.30114(18) 0.83506(11) 0.0169(3) Uani 1 1 d . .
H7 H 0.664835 0.208675 0.868215 0.025 Uiso 1 1 calc R U
H00G H 0.654195 0.387164 0.878153 0.025 Uiso 1 1 calc R U
H00H H 0.647116 0.320140 0.784406 0.025 Uiso 1 1 calc R U
C8 C 0.50666(11) 0.25727(17) 0.87520(10) 0.0155(3) Uani 1 1 d . .
H00T H 0.541963 0.169413 0.911845 0.023 Uiso 1 1 calc R U
H00U H 0.439512 0.239057 0.850529 0.023 Uiso 1 1 calc R U
H00V H 0.525122 0.347667 0.914795 0.023 Uiso 1 1 calc R U
C9 C 0.48830(10) 0.56622(15) 0.78787(9) 0.0109(3) Uani 1 1 d . .
C11 C 0.62103(10) 0.64066(17) 0.74946(11) 0.0158(3) Uani 1 1 d . .
H11 H 0.600556 0.545285 0.711981 0.019 Uiso 1 1 calc R U
C10 C 0.56437(10) 0.65881(16) 0.80085(10) 0.0124(3) Uani 1 1 d . .
C12 C 0.60184(12) 0.77497(18) 0.68289(11) 0.0211(3) Uani 1 1 d . .
H012 H 0.634585 0.758717 0.646788 0.032 Uiso 1 1 calc R U
H013 H 0.624301 0.868898 0.718817 0.032 Uiso 1 1 calc R U
H014 H 0.534397 0.782858 0.640642 0.032 Uiso 1 1 calc R U
C14 C 0.58480(11) 0.78296(17) 0.86033(10) 0.0164(3) Uani 1 1 d . .
H00P H 0.637453 0.844555 0.873013 0.020 Uiso 1 1 calc R U
C15 C 0.53029(11) 0.81832(17) 0.90115(10) 0.0179(3) Uani 1 1 d . .
H00O H 0.546296 0.902220 0.942308 0.022 Uiso 1 1 calc R U
C16 C 0.45230(11) 0.73141(17) 0.88206(10) 0.0154(3) Uani 1 1 d . .
H16 H 0.413046 0.760417 0.907362 0.018 Uiso 1 1 calc R U
C17 C 0.43013(10) 0.60212(16) 0.82644(10) 0.0117(3) Uani 1 1 d . .
C18 C 0.34276(10) 0.51411(16) 0.80974(10) 0.0133(3) Uani 1 1 d . .
H18 H 0.338334 0.421034 0.773049 0.016 Uiso 1 1 calc R U
C19 C 0.25432(11) 0.60975(18) 0.75401(11) 0.0193(3) Uani 1 1 d . .
H00W H 0.198766 0.547433 0.737819 0.029 Uiso 1 1 calc R U
H00X H 0.253065 0.646481 0.697091 0.029 Uiso 1 1 calc R U
H00Y H 0.254671 0.696404 0.791556 0.029 Uiso 1 1 calc R U
C20 C 0.34544(11) 0.46524(18) 0.90094(11) 0.0181(3) Uani 1 1 d . .
H00L H 0.291810 0.399409 0.886985 0.027 Uiso 1 1 calc R U
H00M H 0.342585 0.555263 0.934486 0.027 Uiso 1 1 calc R U
H00N H 0.403641 0.409909 0.939436 0.027 Uiso 1 1 calc R U
C13 C 0.72749(11) 0.63174(19) 0.81485(12) 0.0241(4) Uani 1 1 d . .
H00Z H 0.759177 0.607058 0.778707 0.036 Uiso 1 1 calc R U
H010 H 0.740830 0.552802 0.861591 0.036 Uiso 1 1 calc R U
H011 H 0.750143 0.729698 0.845816 0.036 Uiso 1 1 calc R U

loop_
_atom_site_aniso_label
_atom_site_aniso_U_11
_atom_site_aniso_U_22
_atom_site_aniso_U_33
_atom_site_aniso_U_23
_atom_site_aniso_U_13
_atom_site_aniso_U_12
Cl1 0.00909(16) 0.02009(19) 0.01455(17) 0.00125(13) 0.00445(14) 0.00029(13)
C1 0.0072(6) 0.0109(7) 0.0121(7) 0.0003(5) 0.0050(6) -0.0014(5)
N1 0.0075(5) 0.0084(6) 0.0110(6) 0.0007(4) 0.0035(5) 0.0010(4)
B1 0.0121(8) 0.0126(8) 0.0127(8) 0.0013(6) 0.0055(7) 0.0007(6)
Cl2 0.01887(18) 0.01132(17) 0.01874(18) 0.00254(13) 0.00725(15) 0.00320(13)
C2 0.0110(7) 0.0098(7) 0.0124(7) -0.0003(5) 0.0052(6) 0.0006(5)
Cl3 0.0218(2) 0.01905(19) 0.01317(17) 0.00385(13) 0.01004(15) 0.00235(14)
C3 0.0140(7) 0.0192(8) 0.0171(7) -0.0008(6) 0.0090(6) 0.0025(6)
C6 0.0105(7) 0.0095(7) 0.0126(7) 0.0028(5) 0.0035(6) 0.0042(5)
C5 0.0135(7) 0.0094(7) 0.0136(7) 0.0000(5) 0.0055(6) 0.0015(5)
C4 0.0167(8) 0.0132(7) 0.0152(7) -0.0028(6) 0.0064(6) -0.0021(6)
C7 0.0099(7) 0.0179(8) 0.0173(7) 0.0030(6) 0.0021(6) 0.0032(6)
C8 0.0174(7) 0.0143(7) 0.0129(7) 0.0029(5) 0.0057(6) 0.0031(6)
C9 0.0108(7) 0.0092(7) 0.0090(6) -0.0007(5) 0.0019(5) 0.0011(5)
C11 0.0148(7) 0.0136(7) 0.0209(8) -0.0044(6) 0.0101(6) -0.0035(6)
C10 0.0110(7) 0.0124(7) 0.0117(7) 0.0010(5) 0.0037(6) 0.0001(5)
C12 0.0247(8) 0.0216(8) 0.0241(8) 0.0000(6) 0.0173(7) -0.0020(6)
C14 0.0183(8) 0.0129(7) 0.0173(7) -0.0020(6) 0.0081(6) -0.0049(6)
C15 0.0266(8) 0.0118(7) 0.0156(7) -0.0035(6) 0.0102(7) -0.0027(6)
C16 0.0209(8) 0.0133(7) 0.0150(7) -0.0003(6) 0.0111(6) 0.0017(6)
C17 0.0116(7) 0.0115(7) 0.0105(7) 0.0020(5) 0.0042(6) 0.0016(5)
C18 0.0122(7) 0.0132(7) 0.0147(7) -0.0012(5) 0.0067(6) 0.0001(5)
C19 0.0143(7) 0.0237(8) 0.0204(8) -0.0013(6) 0.0086(6) 0.0045(6)
C20 0.0185(8) 0.0201(8) 0.0191(8) 0.0011(6) 0.0117(7) -0.0007(6)
C13 0.0153(8) 0.0241(9) 0.0332(9) -0.0037(7) 0.0120(7) -0.0042(6)

loop_
_atom_type_symbol
_atom_type_description
_atom_type_scat_dispersion_real
_atom_type_scat_dispersion_imag
_atom_type_scat_source
C C 0.0033 0.0016 'International Tables Vol C Tables 4.2.6.8 and 6.1.1.4'
H H 0.0000 0.0000 'International Tables Vol C Tables 4.2.6.8 and 6.1.1.4'
B B 0.0013 0.0007 'International Tables Vol C Tables 4.2.6.8 and 6.1.1.4'
N N 0.0061 0.0033 'International Tables Vol C Tables 4.2.6.8 and 6.1.1.4'
Cl Cl 0.1484 0.1585 'International Tables Vol C Tables 4.2.6.8 and 6.1.1.4'

loop_
_geom_angle_atom_site_label_1
_geom_angle_atom_site_label_2
_geom_angle_atom_site_label_3
_geom_angle
N1 C1 C2 109.67(12)
N1 C1 B1 127.08(12)
C2 C1 B1 123.12(12)
C1 N1 C9 128.49(12)
C1 N1 C6 114.29(11)
C9 N1 C6 117.18(10)
C1 B1 Cl2 116.93(10)
C1 B1 Cl3 111.67(10)
Cl2 B1 Cl3 107.76(8)
C1 B1 Cl1 101.94(9)
Cl2 B1 Cl1 109.20(8)
Cl3 B1 Cl1 109.02(8)
C4 C2 C5 110.15(12)
C4 C2 C1 116.81(12)
C5 C2 C1 102.06(11)
C4 C2 C3 108.74(12)
C5 C2 C3 111.34(12)
C1 C2 C3 107.61(11)
C2 C3 H00I 109.5
C2 C3 H00J 109.5
H00I C3 H00J 109.5
C2 C3 H00K 109.5
H00I C3 H00K 109.5
H00J C3 H00K 109.5
C8 C6 C5 112.04(12)
C8 C6 C7 108.50(12)
C5 C6 C7 114.25(12)
C8 C6 N1 110.43(11)
C5 C6 N1 100.51(10)
C7 C6 N1 110.95(11)
C6 C5 C2 107.24(11)
C6 C5 H5 110.3
C2 C5 H5 110.3
C6 C5 H00C 110.3
C2 C5 H00C 110.3
H5 C5 H00C 108.5
C2 C4 H00Q 109.5
C2 C4 H00R 109.5
H00Q C4 H00R 109.5
C2 C4 H00S 109.5
H00Q C4 H00S 109.5
H00R C4 H00S 109.5
C6 C7 H7 109.5
C6 C7 H00G 109.5
H7 C7 H00G 109.5
C6 C7 H00H 109.5
H7 C7 H00H 109.5
H00G C7 H00H 109.5
C6 C8 H00T 109.5
C6 C8 H00U 109.5
H00T C8 H00U 109.5
C6 C8 H00V 109.5
H00T C8 H00V 109.5
H00U C8 H00V 109.5
C17 C9 C10 122.31(13)
C17 C9 N1 119.25(12)
C10 C9 N1 118.30(12)
C10 C11 C12 109.94(12)
C10 C11 C13 113.36(13)
C12 C11 C13 108.09(13)
C10 C11 H11 108.4
C12 C11 H11 108.4
C13 C11 H11 108.4
C14 C10 C9 117.10(13)
C14 C10 C11 117.63(13)
C9 C10 C11 125.10(13)
C11 C12 H012 109.5
C11 C12 H013 109.5
H012 C12 H013 109.5
C11 C12 H014 109.5
H012 C12 H014 109.5
H013 C12 H014 109.5
C15 C14 C10 121.58(14)
C15 C14 H00P 119.2
C10 C14 H00P 119.2
C14 C15 C16 119.95(14)
C14 C15 H00O 120.0
C16 C15 H00O 120.0
C15 C16 C17 121.41(14)
C15 C16 H16 119.3
C17 C16 H16 119.3
C16 C17 C9 117.41(13)
C16 C17 C18 117.31(13)
C9 C17 C18 125.25(13)
C17 C18 C19 110.78(12)
C17 C18 C20 112.33(12)
C19 C18 C20 108.27(12)
C17 C18 H18 108.5
C19 C18 H18 108.5
C20 C18 H18 108.5
C18 C19 H00W 109.5
C18 C19 H00X 109.5
H00W C19 H00X 109.5
C18 C19 H00Y 109.5
H00W C19 H00Y 109.5
H00X C19 H00Y 109.5
C18 C20 H00L 109.5
C18 C20 H00M 109.5
H00L C20 H00M 109.5
C18 C20 H00N 109.5
H00L C20 H00N 109.5
H00M C20 H00N 109.5
C11 C13 H00Z 109.5
C11 C13 H010 109.5
H00Z C13 H010 109.5
C11 C13 H011 109.5
H00Z C13 H011 109.5
H010 C13 H011 109.5

loop_
_geom_bond_atom_site_label_1
_geom_bond_atom_site_label_2
_geom_bond_distance
Cl1 B1 1.8845(17)
C1 N1 1.3043(18)
C1 C2 1.5377(19)
C1 B1 1.644(2)
N1 C9 1.4728(17)
N1 C6 1.5473(17)
B1 Cl2 1.8381(17)
B1 Cl3 1.8551(17)
C2 C4 1.5307(19)
C2 C5 1.5377(19)
C2 C3 1.545(2)
C3 H00I 0.9800
C3 H00J 0.9800
C3 H00K 0.9800
C6 C8 1.520(2)
C6 C5 1.5243(19)
C6 C7 1.5254(19)
C5 H5 0.9900
C5 H00C 0.9900
C4 H00Q 0.9800
C4 H00R 0.9800
C4 H00S 0.9800
C7 H7 0.9800
C7 H00G 0.9800
C7 H00H 0.9800
C8 H00T 0.9800
C8 H00U 0.9800
C8 H00V 0.9800
C9 C17 1.406(2)
C9 C10 1.412(2)
C11 C10 1.529(2)
C11 C12 1.538(2)
C11 C13 1.542(2)
C11 H11 1.0000
C10 C14 1.397(2)
C12 H012 0.9800
C12 H013 0.9800
C12 H014 0.9800
C14 C15 1.381(2)
C14 H00P 0.9500
C15 C16 1.385(2)
C15 H00O 0.9500
C16 C17 1.395(2)
C16 H16 0.9500
C17 C18 1.526(2)
C18 C19 1.535(2)
C18 C20 1.538(2)
C18 H18 1.0000
C19 H00W 0.9800
C19 H00X 0.9800
C19 H00Y 0.9800
C20 H00L 0.9800
C20 H00M 0.9800
C20 H00N 0.9800
C13 H00Z 0.9800
C13 H010 0.9800
C13 H011 0.9800

loop_
_geom_torsion_atom_site_label_1
_geom_torsion_atom_site_label_2
_geom_torsion_atom_site_label_3
_geom_torsion_atom_site_label_4
_geom_torsion
C2 C1 N1 C9 170.56(12)
B1 C1 N1 C9 -13.5(2)
C2 C1 N1 C6 -7.20(15)
B1 C1 N1 C6 168.76(12)
N1 C1 B1 Cl2 21.46(19)
C2 C1 B1 Cl2 -163.08(11)
N1 C1 B1 Cl3 146.22(12)
C2 C1 B1 Cl3 -38.32(16)
N1 C1 B1 Cl1 -97.52(14)
C2 C1 B1 Cl1 77.94(14)
N1 C1 C2 C4 140.12(13)
B1 C1 C2 C4 -36.03(18)
N1 C1 C2 C5 19.95(14)
B1 C1 C2 C5 -156.21(12)
N1 C1 C2 C3 -97.33(13)
B1 C1 C2 C3 86.52(15)
C1 N1 C6 C8 -127.26(13)
C9 N1 C6 C8 54.70(15)
C1 N1 C6 C5 -8.82(14)
C9 N1 C6 C5 173.15(11)
C1 N1 C6 C7 112.40(13)
C9 N1 C6 C7 -65.63(15)
C8 C6 C5 C2 138.19(12)
C7 C6 C5 C2 -97.91(14)
N1 C6 C5 C2 20.93(13)
C4 C2 C5 C6 -149.84(12)
C1 C2 C5 C6 -25.12(14)
C3 C2 C5 C6 89.44(14)
C1 N1 C9 C17 93.53(17)
C6 N1 C9 C17 -88.76(15)
C1 N1 C9 C10 -90.66(17)
C6 N1 C9 C10 87.05(15)
C17 C9 C10 C14 5.0(2)
N1 C9 C10 C14 -170.66(12)
C17 C9 C10 C11 -170.11(13)
N1 C9 C10 C11 14.2(2)
C12 C11 C10 C14 -63.93(17)
C13 C11 C10 C14 57.17(18)
C12 C11 C10 C9 111.18(16)
C13 C11 C10 C9 -127.73(15)
C9 C10 C14 C15 -3.1(2)
C11 C10 C14 C15 172.37(14)
C10 C14 C15 C16 -1.2(2)
C14 C15 C16 C17 3.9(2)
C15 C16 C17 C9 -2.1(2)
C15 C16 C17 C18 179.91(14)
C10 C9 C17 C16 -2.5(2)
N1 C9 C17 C16 173.17(12)
C10 C9 C17 C18 175.34(13)
N1 C9 C17 C18 -9.0(2)
C16 C17 C18 C19 65.23(17)
C9 C17 C18 C19 -112.58(15)
C16 C17 C18 C20 -55.99(17)
C9 C17 C18 C20 126.20(15)
